data_4319773
loop_
_publ_author_name
'Delia M. Ciurtin'
'Yu-Bin Dong'
'Mark D. Smith'
'Tosha Barclay'
'Hans-Conrad zur Loye'

_publ_contact_author_address
;
Department of Chemistry and Biochemistry
University of South Carolina
Columbia, South Carolina 29208
USA
;
_publ_contact_author_email zurloye@sc.edu
_publ_contact_author_fax '803 777 8508'
_publ_contact_author_name 'Professor Hans-Conrad zur Loye'
_publ_contact_author_phone '803 777 6916'
_publ_section_title
;
 Two Versatile N,N'-Bipyridine-Type Ligands for Preparing
 Organic-Inorganic Coordination Polymers: New Cobalt- and
 Nickel-Containing Framework Materials
;
_journal_name_full 'Inorganic Chemistry'
_journal_page_first 2825
_journal_page_last 2834
_journal_paper_doi 10.1021/ic0014336
_journal_volume 40
_journal_year 2001
_chemical_formula_sum 'C12 H10 N4'
_chemical_formula_weight 210.24
_chemical_name_systematic
; 
 ? 
;
_space_group_IT_number 14
_symmetry_cell_setting monoclinic
_symmetry_space_group_name_Hall '-P 2ybc'
_symmetry_space_group_name_H-M 'P 1 21/c 1'
_atom_sites_solution_hydrogens geom
_atom_sites_solution_primary direct
_atom_sites_solution_secondary difmap
_audit_creation_method SHELXL-97
_cell_angle_alpha 90.00
_cell_angle_beta 92.21(3)
_cell_angle_gamma 90.00
_cell_formula_units_Z 2
_cell_length_a 3.8560(8)
_cell_length_b 11.032(2)
_cell_length_c 12.738(3)
_cell_measurement_reflns_used 25
_cell_measurement_temperature 293(2)
_cell_measurement_theta_max 20.970
_cell_measurement_theta_min 15.765
_cell_volume 541.5(2)
_computing_cell_refinement 'MSC/AFC Diffractometer Control'
_computing_data_collection 'MSC/AFC Diffractometer Control'
_computing_data_reduction 'teXsan (MSC, 1992-1997)'
_computing_structure_refinement 'SHELXL-97 (Sheldrick, 1997)'
_computing_structure_solution 'SHELXS-97 (Sheldrick, 1990)'
_diffrn_ambient_temperature 293(2)
_diffrn_measured_fraction_theta_full 1.000
_diffrn_measured_fraction_theta_max 1.000
_diffrn_measurement_device_type 'Rigaku AFC6S'
_diffrn_measurement_method \w-2\q
_diffrn_radiation_detector 'scintillation counter'
_diffrn_radiation_monochromator graphite
_diffrn_radiation_source 'X-ray tube'
_diffrn_radiation_type 'Mo K\a'
_diffrn_radiation_wavelength 0.7107
_diffrn_reflns_av_R_equivalents 0.0278
_diffrn_reflns_av_sigmaI/netI 0.0506
_diffrn_reflns_limit_h_max 4
_diffrn_reflns_limit_h_min 0
_diffrn_reflns_limit_k_max 13
_diffrn_reflns_limit_k_min 0
_diffrn_reflns_limit_l_max 15
_diffrn_reflns_limit_l_min -15
_diffrn_reflns_number 1110
_diffrn_reflns_theta_full 25.01
_diffrn_reflns_theta_max 25.01
_diffrn_reflns_theta_min 2.44
_diffrn_standards_decay_% <1
_diffrn_standards_interval_count 150
_diffrn_standards_number 3
_exptl_absorpt_coefficient_mu 0.082
_exptl_absorpt_correction_type none
_exptl_crystal_colour yellow
_exptl_crystal_density_diffrn 1.290
_exptl_crystal_density_method 'not measured'
_exptl_crystal_description bar
_exptl_crystal_F_000 220
_exptl_crystal_size_max 0.46
_exptl_crystal_size_mid 0.22
_exptl_crystal_size_min 0.20
_refine_diff_density_max 0.152
_refine_diff_density_min -0.134
_refine_diff_density_rms 0.030
_refine_ls_extinction_coef 0.074(14)
_refine_ls_extinction_expression Fc^*^=kFc[1+0.001xFc^2^\l^3^/sin(2\q)]^-1/4^
_refine_ls_extinction_method SHELXL
_refine_ls_goodness_of_fit_ref 1.069
_refine_ls_hydrogen_treatment mixed
_refine_ls_matrix_type full
_refine_ls_number_parameters 71
_refine_ls_number_reflns 959
_refine_ls_number_restraints 0
_refine_ls_restrained_S_all 1.069
_refine_ls_R_factor_all 0.0635
_refine_ls_R_factor_gt 0.0398
_refine_ls_shift/su_max 0.000
_refine_ls_shift/su_mean 0.000
_refine_ls_structure_factor_coef Fsqd
_refine_ls_weighting_details 'calc w=1/[\s^2^(Fo^2^)+(0.0490P)^2^+0.0403P] where P=(Fo^2^+2Fc^2^)/3'
_refine_ls_weighting_scheme calc
_refine_ls_wR_factor_gt 0.1011
_refine_ls_wR_factor_ref 0.1153
_reflns_number_gt 700
_reflns_number_total 959
_reflns_threshold_expression >2sigma(I)
_cod_data_source_file ic0014336_2.cif
_cod_data_source_block L1
_cod_original_cell_volume 541.45(19)
_cod_database_code 4319773

loop_
_symmetry_equiv_pos_as_xyz
'x, y, z'
'-x, y+1/2, -z+1/2'
'-x, -y, -z'
'x, -y-1/2, z-1/2'

loop_
_atom_site_label
_atom_site_type_symbol
_atom_site_fract_x
_atom_site_fract_y
_atom_site_fract_z
_atom_site_U_iso_or_equiv
_atom_site_adp_type
_atom_site_occupancy
_atom_site_symmetry_multiplicity
_atom_site_calc_flag
_atom_site_refinement_flags
_atom_site_disorder_assembly
_atom_site_disorder_group
N1 N 0.5925 0.1536 0.5850 0.0602(5) Uani 1 1 d . . .
N2 N 0.9661(4) -0.00092(13) 0.94512(10) 0.0475(4) Uani 1 1 d . . .
C1 C 0.5351(5) 0.23783(18) 0.65664(15) 0.0579(6) Uani 1 1 d . . .
H1 H 0.4355 0.3105 0.6341 0.069 Uiso 1 1 calc R . .
C2 C 0.6144(5) 0.22404(15) 0.76295(14) 0.0486(5) Uani 1 1 d . . .
H2 H 0.5683 0.2860 0.8099 0.058 Uiso 1 1 calc R . .
C3 C 0.7634(4) 0.11669(14) 0.79819(12) 0.0398(5) Uani 1 1 d . . .
C4 C 0.8250(5) 0.02804(15) 0.72432(13) 0.0451(5) Uani 1 1 d . . .
H4 H 0.9259 -0.0453 0.7445 0.054 Uiso 1 1 calc R . .
C5 C 0.7345(5) 0.05023(18) 0.62034(14) 0.0548(5) Uani 1 1 d . . .
H5 H 0.7748 -0.0106 0.5718 0.066 Uiso 1 1 calc R . .
C6 C 0.8511(4) 0.09983(15) 0.91085(13) 0.0442(5) Uani 1 1 d . . .
H6 H 0.8218 0.1637 0.9573 0.053 Uiso 1 1 calc R . .

loop_
_atom_site_aniso_label
_atom_site_aniso_U_11
_atom_site_aniso_U_22
_atom_site_aniso_U_33
_atom_site_aniso_U_23
_atom_site_aniso_U_13
_atom_site_aniso_U_12
N1 0.0675(11) 0.0676(11) 0.0449(9) 0.0115(8) -0.0065(8) -0.0017(9)
N2 0.0601(10) 0.0457(9) 0.0356(8) -0.0014(6) -0.0106(7) 0.0029(7)
C1 0.0625(13) 0.0538(12) 0.0566(12) 0.0168(9) -0.0063(9) 0.0058(10)
C2 0.0540(11) 0.0431(10) 0.0486(10) 0.0040(8) 0.0003(8) 0.0024(8)
C3 0.0380(9) 0.0417(10) 0.0394(9) 0.0019(7) -0.0028(7) -0.0037(7)
C4 0.0497(10) 0.0427(9) 0.0424(9) 0.0023(7) -0.0036(8) 0.0014(8)
C5 0.0639(12) 0.0584(12) 0.0419(10) -0.0022(9) -0.0005(9) -0.0034(10)
C6 0.0503(10) 0.0424(9) 0.0394(9) -0.0024(8) -0.0034(8) 0.0012(8)

loop_
_atom_type_symbol
_atom_type_description
_atom_type_scat_dispersion_real
_atom_type_scat_dispersion_imag
_atom_type_scat_source
C C 0.0033 0.0016 'International Tables Vol C Tables 4.2.6.8 and 6.1.1.4'
H H 0.0000 0.0000 'International Tables Vol C Tables 4.2.6.8 and 6.1.1.4'
N N 0.0061 0.0033 'International Tables Vol C Tables 4.2.6.8 and 6.1.1.4'

loop_
_geom_angle_atom_site_label_1
_geom_angle_atom_site_label_2
_geom_angle_atom_site_label_3
_geom_angle
_geom_angle_site_symmetry_1
_geom_angle_site_symmetry_3
_geom_angle_publ_flag
C1 N1 C5 116.31(11) . . ?
C6 N2 N2 112.15(17) . 3_757 ?
N1 C1 C2 123.98(16) . . ?
C3 C2 C1 118.99(17) . . ?
C2 C3 C4 117.66(15) . . ?
C2 C3 C6 120.06(15) . . ?
C4 C3 C6 122.28(15) . . ?
C5 C4 C3 118.94(16) . . ?
N1 C5 C4 124.11(16) . . ?
N2 C6 C3 120.67(15) . . ?

loop_
_geom_bond_atom_site_label_1
_geom_bond_atom_site_label_2
_geom_bond_distance
_geom_bond_site_symmetry_2
_geom_bond_publ_flag
N1 C1 1.327(2) . ?
N1 C5 1.336(2) . ?
N2 C6 1.268(2) . ?
N2 N2 1.413(3) 3_757 ?
C1 C2 1.385(2) . ?
C2 C3 1.383(2) . ?
C3 C4 1.384(2) . ?
C3 C6 1.473(2) . ?
C4 C5 1.379(2) . ?
